data_1566150
loop_
_publ_author_name
'Maestri, Giovanni'
'Serafino, Andrea'
'Chiminelli, Maurizio'
'Balestri, Davide'
'Marchi\`o, Luciano'
'Bigi, Franca'
'Maggi, Raimondo'
'Malacria, Max'

_publ_section_title
;
 Dimerizing Cascades of Enallenamides Reveal the Visible-Light- Promoted
 Activation of Cumulated C-C Double Bonds
;
_journal_name_full 'Chemical Science'
_journal_paper_doi 10.1039/D1SC06719B
_journal_year 2022
_chemical_formula_moiety 'C48 H54 N2 O2'
_chemical_formula_sum 'C48 H54 N2 O2'
_chemical_formula_weight 690.93
_space_group_crystal_system triclinic
_space_group_IT_number 2
_space_group_name_Hall '-P 1'
_space_group_name_H-M_alt 'P -1'
_atom_sites_solution_hydrogens geom
_atom_sites_solution_primary dual
_audit_creation_date 2021-11-04
_audit_creation_method
;
Olex2 1.2
(compiled 2018.05.29 svn.r3508 for OlexSys, GUI svn.r5506)
;
_audit_update_record
;
2021-11-08 deposited with the CCDC.	2022-01-25 downloaded from the CCDC.
;
_cell_angle_alpha 82.728(2)
_cell_angle_beta 69.0860(10)
_cell_angle_gamma 80.532(2)
_cell_formula_units_Z 2
_cell_length_a 10.9885(3)
_cell_length_b 13.5620(3)
_cell_length_c 14.3897(3)
_cell_measurement_reflns_used 9018
_cell_measurement_temperature 200
_cell_measurement_theta_max 69.547
_cell_measurement_theta_min 3.312
_cell_volume 1970.50(8)
_computing_cell_refinement 'SAINT V8.40B (?, 2016)'
_computing_data_reduction 'SAINT V8.40B (?, 2016)'
_computing_molecular_graphics 'Olex2 (Dolomanov et al., 2009)'
_computing_publication_material 'Olex2 (Dolomanov et al., 2009)'
_computing_structure_refinement 'ShelXL (Sheldrick, 2015)'
_computing_structure_solution 'ShelXT (Sheldrick, 2015)'
_diffrn_ambient_temperature 200.0
_diffrn_detector_area_resol_mean 7.4
_diffrn_measured_fraction_theta_full 0.999
_diffrn_measured_fraction_theta_max 0.998
_diffrn_measurement_device_type 'Bruker D8 Venture PhotonII'
_diffrn_measurement_method 'omega and theta scans'
_diffrn_radiation_monochromator 'multilayer mirror optics'
_diffrn_radiation_type CuK\a
_diffrn_radiation_wavelength 1.54178
_diffrn_reflns_av_R_equivalents 0.0460
_diffrn_reflns_av_unetI/netI 0.0219
_diffrn_reflns_Laue_measured_fraction_full 0.999
_diffrn_reflns_Laue_measured_fraction_max 0.998
_diffrn_reflns_limit_h_max 13
_diffrn_reflns_limit_h_min -13
_diffrn_reflns_limit_k_max 16
_diffrn_reflns_limit_k_min -16
_diffrn_reflns_limit_l_max 17
_diffrn_reflns_limit_l_min -17
_diffrn_reflns_number 75540
_diffrn_reflns_point_group_measured_fraction_full 0.999
_diffrn_reflns_point_group_measured_fraction_max 0.998
_diffrn_reflns_theta_full 67.679
_diffrn_reflns_theta_max 70.058
_diffrn_reflns_theta_min 3.297
_diffrn_source microfocus
_exptl_absorpt_coefficient_mu 0.538
_exptl_absorpt_correction_T_max 0.7533
_exptl_absorpt_correction_T_min 0.6430
_exptl_absorpt_correction_type multi-scan
_exptl_absorpt_process_details
'SADABS-2016/2 (Bruker,2016/2) was used for absorption correction. wR2(int) was 0.0850 before and 0.0633 after correction. The Ratio of minimum to maximum transmission is 0.8536. The \l/2 correction factor is Not present.'
_exptl_crystal_colour 'clear light colourless'
_exptl_crystal_colour_lustre clear
_exptl_crystal_colour_modifier light
_exptl_crystal_colour_primary colourless
_exptl_crystal_density_diffrn 1.164
_exptl_crystal_description block
_exptl_crystal_F_000 744
_exptl_crystal_size_max 0.09
_exptl_crystal_size_mid 0.09
_exptl_crystal_size_min 0.07
_refine_diff_density_max 0.890
_refine_diff_density_min -0.391
_refine_diff_density_rms 0.049
_refine_ls_extinction_coef 0.0022(5)
_refine_ls_extinction_expression Fc^*^=kFc[1+0.001xFc^2^\l^3^/sin(2\q)]^-1/4^
_refine_ls_extinction_method 'SHELXL-2014/7 (Sheldrick 2014'
_refine_ls_goodness_of_fit_ref 1.056
_refine_ls_hydrogen_treatment constr
_refine_ls_matrix_type full
_refine_ls_number_parameters 487
_refine_ls_number_reflns 7479
_refine_ls_number_restraints 62
_refine_ls_restrained_S_all 1.059
_refine_ls_R_factor_all 0.0846
_refine_ls_R_factor_gt 0.0688
_refine_ls_shift/su_max 0.000
_refine_ls_shift/su_mean 0.000
_refine_ls_structure_factor_coef Fsqd
_refine_ls_weighting_details 'w=1/[\s^2^(Fo^2^)+(0.1097P)^2^+0.9281P] where P=(Fo^2^+2Fc^2^)/3'
_refine_ls_weighting_scheme calc
_refine_ls_wR_factor_gt 0.1912
_refine_ls_wR_factor_ref 0.2119
_reflns_Friedel_coverage 0.000
_reflns_number_gt 5861
_reflns_number_total 7479
_reflns_threshold_expression 'I > 2\s(I)'
_cod_data_source_file d1sc06719b2.cif
_cod_data_source_block cu_as620mae_0m
_cod_original_cell_volume 1970.51(8)
_cod_database_code 1566150
_shelx_shelxl_version_number 2014/7
_shelx_space_group_comment
;
The symmetry employed for this shelxl refinement is uniquely defined
by the following loop, which should always be used as a source of
symmetry information in preference to the above space-group names.
They are only intended as comments.
;
_shelx_estimated_absorpt_t_max 0.963
_shelx_estimated_absorpt_t_min 0.953
_olex2_refinement_description
;
1. Fixed Uiso
 At 1.2 times of:
  All C(H) groups, All C(H,H) groups
 At 1.5 times of:
  All C(H,H,H) groups
2. Restrained distances
 C45A-C44A = C45-C44
 1.5 with sigma of 0.02
 C45-C44 = C45A-C44 = C46A-C45A = C46-C45 = C47-C46 = C47A-C46A
 1.5 with sigma of 0.02
 C44A-C41 = C44-C41
 1.48 with sigma of 0.02
 C44-C46
 2.55 with sigma of 0.04
 C45-C47
 2.55 with sigma of 0.04
 C44A-C46A
 2.55 with sigma of 0.04
 C45A-C47A
 2.55 with sigma of 0.04
3. Uiso/Uaniso restraints and constraints
C33 \\sim C34 \\sim C36 \\sim C37: within 1.7A with sigma of 0.01 and sigma for
terminal atoms of 0.02
C40 \\sim C42 \\sim C43 \\sim C41 \\sim C39 \\sim C38: within 1.7A with sigma
of 0.01 and sigma for terminal atoms of 0.01
Uanis(C40) = Uanis(C41) = Uanis(C42)
4. Others
 Sof(C45A)=Sof(H45C)=Sof(H45D)=Sof(C46A)=Sof(H46C)=Sof(H46D)=Sof(C47A)=
 Sof(H47D)=Sof(H47E)=Sof(H47F)=Sof(C44A)=Sof(H44C)=Sof(H44D)=1-FVAR(1)
 Sof(C44)=Sof(H44A)=Sof(H44B)=Sof(C45)=Sof(H45A)=Sof(H45B)=Sof(C46)=Sof(H46A)=
 Sof(H46B)=Sof(C47)=Sof(H47A)=Sof(H47B)=Sof(H47C)=FVAR(1)
5.a Ternary CH refined with riding coordinates:
 C5(H5), C7(H7), C3(H3)
5.b Secondary CH2 refined with riding coordinates:
 C24(H24A,H24B), C11(H11A,H11B), C31(H31A,H31B), C20(H20A,H20B), C21(H21A,
 H21B), C44(H44A,H44B), C22(H22A,H22B), C45(H45A,H45B), C46(H46A,H46B),
 C45A(H45C,H45D), C46A(H46C,H46D), C44A(H44C,H44D)
5.c Me refined with riding coordinates:
 C47A(H47D,H47E,H47F)
5.d Aromatic/amide H refined with riding coordinates:
 C9(H9), C30(H30), C33(H33), C34(H34), C35(H35), C36(H36), C37(H37), C26(H26),
 C15(H15), C39(H39), C43(H43), C19(H19), C40(H40), C29(H29), C18(H18), C16(H16),
  C27(H27), C42(H42), C28(H28)
5.e Fitted hexagon refined as free rotating group:
 C32(C33,C34,C35,C36,C37)
5.f X=CH2 refined with riding coordinates:
 C12(H12A,H12B)
5.g Idealised Me refined as rotating group:
 C13(H13A,H13B,H13C), C48(H48A,H48B,H48C), C23(H23A,H23B,H23C), C47(H47A,H47B,
 H47C)
;

loop_
_space_group_symop_operation_xyz
'x, y, z'
'-x, -y, -z'

loop_
_atom_site_label
_atom_site_type_symbol
_atom_site_fract_x
_atom_site_fract_y
_atom_site_fract_z
_atom_site_U_iso_or_equiv
_atom_site_adp_type
_atom_site_occupancy
_atom_site_site_symmetry_order
_atom_site_calc_flag
_atom_site_refinement_flags_posn
_atom_site_refinement_flags_adp
_atom_site_refinement_flags_occupancy
_atom_site_disorder_assembly
_atom_site_disorder_group
O1 O 0.62015(16) 0.94672(11) 0.53156(12) 0.0564(4) Uani 1 1 d . . . . .
O2 O 0.38653(17) 0.67499(14) 0.40724(13) 0.0663(5) Uani 1 1 d . . . . .
N1 N 0.59199(16) 0.79087(12) 0.51076(12) 0.0436(4) Uani 1 1 d . . . . .
N2 N 0.47385(18) 0.81943(14) 0.34149(14) 0.0533(5) Uani 1 1 d . . . . .
C25 C 0.4438(2) 0.76874(16) 0.68529(16) 0.0478(5) Uani 1 1 d . . . . .
C1 C 0.6667(2) 0.86665(15) 0.49269(15) 0.0451(5) Uani 1 1 d . . . . .
C5 C 0.6405(2) 0.69023(15) 0.47351(15) 0.0449(5) Uani 1 1 d . . . . .
H5 H 0.5891 0.6431 0.5267 0.054 Uiso 1 1 calc R . . . .
C6 C 0.6186(2) 0.67070(15) 0.37384(15) 0.0466(5) Uani 1 1 d . . . . .
C24 C 0.4549(2) 0.80650(17) 0.57989(16) 0.0480(5) Uani 1 1 d . . . . .
H24A H 0.3994 0.7711 0.5576 0.058 Uiso 1 1 calc R . . . .
H24B H 0.4218 0.8789 0.5781 0.058 Uiso 1 1 calc R . . . .
C9 C 0.5828(2) 0.87135(16) 0.31744(17) 0.0516(5) Uani 1 1 d . . . . .
H9 H 0.5687 0.9422 0.3192 0.062 Uiso 1 1 calc R . . . .
C7 C 0.7267(2) 0.71312(15) 0.28228(15) 0.0471(5) Uani 1 1 d . . . . .
H7 H 0.8129 0.6867 0.2908 0.057 Uiso 1 1 calc R . . . .
C8 C 0.7055(2) 0.82442(15) 0.29214(16) 0.0491(5) Uani 1 1 d . . . . .
C10 C 0.4822(2) 0.72065(17) 0.37588(16) 0.0506(5) Uani 1 1 d . . . . .
C38 C 0.7333(2) 0.68064(17) 0.18279(16) 0.0523(5) Uani 1 1 d . U . . .
C2 C 0.8085(2) 0.84993(16) 0.42129(16) 0.0491(5) Uani 1 1 d . . . . .
C14 C 0.9183(2) 0.73906(18) 0.53407(17) 0.0540(5) Uani 1 1 d . . . . .
C3 C 0.8716(2) 0.74211(17) 0.44610(17) 0.0518(5) Uani 1 1 d . . . . .
H3 H 0.9506 0.7237 0.3866 0.062 Uiso 1 1 calc R . . . .
C4 C 0.7816(2) 0.66101(16) 0.46763(17) 0.0530(5) Uani 1 1 d . . . . .
C11 C 0.8090(2) 0.87043(17) 0.31093(17) 0.0532(5) Uani 1 1 d . . . . .
H11A H 0.7960 0.9438 0.2952 0.064 Uiso 1 1 calc R . . . .
H11B H 0.8963 0.8439 0.2650 0.064 Uiso 1 1 calc R . . . .
C30 C 0.4719(2) 0.82678(18) 0.74668(17) 0.0565(6) Uani 1 1 d . . . . .
H30 H 0.4943 0.8923 0.7228 0.068 Uiso 1 1 calc R . . . .
C32 C 0.3225(2) 0.89700(14) 0.25116(13) 0.0614(6) Uani 1 1 d . . . . .
C33 C 0.2931(3) 0.82053(13) 0.21007(18) 0.1065(12) Uani 1 1 d G U . . .
H33 H 0.2867 0.7558 0.2442 0.128 Uiso 1 1 calc R . . . .
C34 C 0.2730(3) 0.83871(18) 0.11903(19) 0.1267(16) Uani 1 1 d G U . . .
H34 H 0.2529 0.7864 0.0909 0.152 Uiso 1 1 calc R . . . .
C35 C 0.2824(3) 0.9334(2) 0.06907(15) 0.1063(13) Uani 1 1 d G . . . .
H35 H 0.2687 0.9458 0.0068 0.128 Uiso 1 1 calc R . . A 1
C36 C 0.3119(3) 1.00982(17) 0.1102(2) 0.1314(16) Uani 1 1 d G U . . .
H36 H 0.3183 1.0745 0.0760 0.158 Uiso 1 1 calc R . . . .
C37 C 0.3319(3) 0.99165(13) 0.2012(2) 0.1131(14) Uani 1 1 d G U . . .
H37 H 0.3521 1.0439 0.2293 0.136 Uiso 1 1 calc R . . . .
C26 C 0.4103(3) 0.67454(18) 0.72280(19) 0.0610(6) Uani 1 1 d . . . . .
H26 H 0.3898 0.6340 0.6826 0.073 Uiso 1 1 calc R . . . .
C31 C 0.3441(3) 0.8761(2) 0.3500(2) 0.0653(7) Uani 1 1 d . . . . .
H31A H 0.3358 0.9405 0.3787 0.078 Uiso 1 1 calc R . . . .
H31B H 0.2748 0.8375 0.3965 0.078 Uiso 1 1 calc R . . . .
C15 C 1.0502(2) 0.7181(2) 0.5235(2) 0.0626(6) Uani 1 1 d . . . . .
H15 H 1.1135 0.7047 0.4598 0.075 Uiso 1 1 calc R . . . .
C39 C 0.8166(3) 0.5952(2) 0.14580(19) 0.0635(6) Uani 1 1 d . U . . .
H39 H 0.8709 0.5603 0.1812 0.076 Uiso 1 1 calc R . . . .
C43 C 0.6584(3) 0.7312(2) 0.12689(18) 0.0624(6) Uani 1 1 d . U . . .
H43 H 0.6015 0.7907 0.1496 0.075 Uiso 1 1 calc R . . . .
C19 C 0.8292(2) 0.7579(2) 0.62908(18) 0.0640(6) Uani 1 1 d . . . . .
H19 H 0.7379 0.7703 0.6392 0.077 Uiso 1 1 calc R . . . .
C13 C 0.6226(3) 0.55760(16) 0.37028(18) 0.0612(6) Uani 1 1 d . . . . .
H13A H 0.7117 0.5242 0.3617 0.092 Uiso 1 1 calc GR . . . .
H13B H 0.5977 0.5454 0.3142 0.092 Uiso 1 1 calc GR . . . .
H13C H 0.5609 0.5310 0.4327 0.092 Uiso 1 1 calc GR . . . .
C48 C 0.8864(3) 0.92960(19) 0.4333(2) 0.0630(6) Uani 1 1 d . . . . .
H48A H 0.8455 0.9966 0.4183 0.094 Uiso 1 1 calc GR . . . .
H48B H 0.9772 0.9189 0.3872 0.094 Uiso 1 1 calc GR . . . .
H48C H 0.8860 0.9238 0.5020 0.094 Uiso 1 1 calc GR . . . .
C40 C 0.8220(3) 0.5599(2) 0.0574(2) 0.0763(5) Uani 1 1 d . U . . .
H40 H 0.8779 0.5001 0.0347 0.092 Uiso 1 1 calc R . . . .
C29 C 0.4677(3) 0.7902(2) 0.84163(19) 0.0696(7) Uani 1 1 d . . . . .
H29 H 0.4881 0.8303 0.8823 0.084 Uiso 1 1 calc R . . . .
C18 C 0.8709(3) 0.7589(2) 0.7083(2) 0.0715(7) Uani 1 1 d . . . . .
H18 H 0.8079 0.7746 0.7714 0.086 Uiso 1 1 calc R . . . .
C16 C 1.0911(3) 0.7163(2) 0.6047(2) 0.0730(7) Uani 1 1 d . . . . .
H16 H 1.1819 0.7001 0.5956 0.088 Uiso 1 1 calc R . . . .
C17 C 1.0029(3) 0.7375(2) 0.6985(2) 0.0713(7) Uani 1 1 d . . . . .
C27 C 0.4061(3) 0.6376(2) 0.8185(2) 0.0757(8) Uani 1 1 d . . . . .
H27 H 0.3837 0.5722 0.8429 0.091 Uiso 1 1 calc R . . . .
C41 C 0.7476(3) 0.6100(2) 0.0020(2) 0.0763(5) Uani 1 1 d D U . . .
C42 C 0.6659(3) 0.6958(2) 0.0386(2) 0.0763(5) Uani 1 1 d . U . . .
H42 H 0.6135 0.7315 0.0021 0.092 Uiso 1 1 calc R . . . .
C12 C 0.8234(3) 0.5659(2) 0.4870(3) 0.0807(8) Uani 1 1 d . . . . .
H12A H 0.7647 0.5169 0.5043 0.097 Uiso 1 1 calc R . . . .
H12B H 0.9119 0.5467 0.4835 0.097 Uiso 1 1 calc R . . . .
C28 C 0.4343(3) 0.6961(2) 0.8774(2) 0.0773(8) Uani 1 1 d . . . . .
H28 H 0.4306 0.6714 0.9430 0.093 Uiso 1 1 calc R . . . .
C20 C 1.0453(3) 0.7404(3) 0.7878(3) 0.0899(10) Uani 1 1 d . . . . .
H20A H 0.9786 0.7144 0.8488 0.108 Uiso 1 1 calc R . . . .
H20B H 1.1294 0.6962 0.7784 0.108 Uiso 1 1 calc R . . . .
C21 C 1.0622(4) 0.8448(3) 0.8011(3) 0.1022(11) Uani 1 1 d . . . . .
H21A H 0.9799 0.8895 0.8052 0.123 Uiso 1 1 calc R . . . .
H21B H 1.1328 0.8686 0.7414 0.123 Uiso 1 1 calc R . . . .
C44 C 0.7705(13) 0.5769(8) -0.1019(7) 0.096(4) Uani 0.572(9) 1 d D . P B 1
H44A H 0.7361 0.6324 -0.1412 0.116 Uiso 0.572(9) 1 calc R . P B 1
H44B H 0.8659 0.5606 -0.1376 0.116 Uiso 0.572(9) 1 calc R . P B 1
C22 C 1.0965(4) 0.8541(4) 0.8949(3) 0.1177(14) Uani 1 1 d . . . . .
H22A H 1.1732 0.8038 0.8940 0.141 Uiso 1 1 calc R . . . .
H22B H 1.1239 0.9211 0.8897 0.141 Uiso 1 1 calc R . . . .
C23 C 0.9918(5) 0.8406(5) 0.9920(4) 0.145(2) Uani 1 1 d . . . . .
H23A H 0.9122 0.8858 0.9923 0.217 Uiso 1 1 calc GR . . . .
H23B H 1.0204 0.8561 1.0451 0.217 Uiso 1 1 calc GR . . . .
H23C H 0.9730 0.7711 1.0033 0.217 Uiso 1 1 calc GR . . . .
C45 C 0.7025(7) 0.4860(4) -0.0929(4) 0.078(2) Uani 0.572(9) 1 d D . P B 1
H45A H 0.6098 0.4996 -0.0490 0.093 Uiso 0.572(9) 1 calc R . P B 1
H45B H 0.7452 0.4284 -0.0612 0.093 Uiso 0.572(9) 1 calc R . P B 1
C46 C 0.7064(8) 0.4581(5) -0.1934(5) 0.096(2) Uani 0.572(9) 1 d D . P B 1
H46A H 0.6572 0.4002 -0.1815 0.115 Uiso 0.572(9) 1 calc R . P B 1
H46B H 0.6597 0.5150 -0.2228 0.115 Uiso 0.572(9) 1 calc R . P B 1
C47 C 0.8383(10) 0.4326(8) -0.2672(6) 0.116(3) Uani 0.572(9) 1 d D . P B 1
H47A H 0.8298 0.4155 -0.3286 0.174 Uiso 0.572(9) 1 calc GR . P B 1
H47B H 0.8853 0.3751 -0.2401 0.174 Uiso 0.572(9) 1 calc GR . P B 1
H47C H 0.8874 0.4901 -0.2819 0.174 Uiso 0.572(9) 1 calc GR . P B 1
C45A C 0.8145(12) 0.4665(8) -0.1154(8) 0.134(5) Uani 0.428(9) 1 d D . P B 2
H45C H 0.7851 0.4147 -0.0601 0.161 Uiso 0.428(9) 1 calc R . P B 2
H45D H 0.9048 0.4750 -0.1212 0.161 Uiso 0.428(9) 1 calc R . P B 2
C46A C 0.8264(17) 0.4217(12) -0.2092(12) 0.143(6) Uani 0.428(9) 1 d D . P B 2
H46C H 0.9155 0.4283 -0.2579 0.172 Uiso 0.428(9) 1 calc R . P B 2
H46D H 0.8200 0.3492 -0.1932 0.172 Uiso 0.428(9) 1 calc R . P B 2
C47A C 0.730(3) 0.4636(14) -0.2588(19) 0.218(12) Uani 0.428(9) 1 d D . P B 2
H47D H 0.7489 0.4282 -0.3185 0.327 Uiso 0.428(9) 1 calc R . P B 2
H47E H 0.6415 0.4556 -0.2128 0.327 Uiso 0.428(9) 1 calc R . P B 2
H47F H 0.7374 0.5350 -0.2779 0.327 Uiso 0.428(9) 1 calc R . P B 2
C44A C 0.732(2) 0.5612(12) -0.0814(13) 0.121(7) Uani 0.428(9) 1 d D . P B 2
H44C H 0.6389 0.5490 -0.0601 0.146 Uiso 0.428(9) 1 calc R . P B 2
H44D H 0.7468 0.6105 -0.1400 0.146 Uiso 0.428(9) 1 calc R . P B 2

loop_
_atom_site_aniso_label
_atom_site_aniso_U_11
_atom_site_aniso_U_22
_atom_site_aniso_U_33
_atom_site_aniso_U_23
_atom_site_aniso_U_13
_atom_site_aniso_U_12
O1 0.0689(10) 0.0436(8) 0.0679(10) -0.0147(7) -0.0352(8) -0.0031(7)
O2 0.0592(10) 0.0801(12) 0.0642(10) -0.0205(9) -0.0159(8) -0.0225(9)
N1 0.0479(9) 0.0404(9) 0.0464(9) -0.0099(7) -0.0198(7) -0.0034(7)
N2 0.0551(11) 0.0548(11) 0.0596(11) -0.0196(8) -0.0292(9) -0.0005(8)
C25 0.0444(11) 0.0511(11) 0.0498(11) -0.0132(9) -0.0158(9) -0.0047(8)
C1 0.0528(11) 0.0419(10) 0.0495(11) -0.0062(8) -0.0288(9) -0.0032(8)
C5 0.0527(11) 0.0384(10) 0.0443(10) -0.0070(8) -0.0166(9) -0.0049(8)
C6 0.0535(12) 0.0412(10) 0.0452(11) -0.0111(8) -0.0133(9) -0.0090(8)
C24 0.0455(11) 0.0534(12) 0.0500(11) -0.0158(9) -0.0199(9) -0.0028(9)
C9 0.0671(14) 0.0431(11) 0.0566(12) -0.0090(9) -0.0347(11) -0.0053(10)
C7 0.0531(12) 0.0457(11) 0.0452(11) -0.0066(8) -0.0178(9) -0.0089(9)
C8 0.0651(13) 0.0430(11) 0.0479(11) -0.0021(9) -0.0285(10) -0.0108(9)
C10 0.0569(13) 0.0547(12) 0.0462(11) -0.0193(9) -0.0178(9) -0.0111(10)
C38 0.0558(12) 0.0532(12) 0.0456(11) -0.0092(9) -0.0097(9) -0.0140(9)
C2 0.0519(12) 0.0501(12) 0.0527(12) -0.0026(9) -0.0254(10) -0.0106(9)
C14 0.0454(11) 0.0618(13) 0.0552(13) -0.0021(10) -0.0208(10) -0.0018(9)
C3 0.0478(11) 0.0563(13) 0.0524(12) -0.0044(10) -0.0211(10) -0.0005(9)
C4 0.0581(13) 0.0462(11) 0.0556(12) -0.0038(9) -0.0242(10) 0.0017(9)
C11 0.0626(13) 0.0497(12) 0.0531(12) 0.0022(9) -0.0247(10) -0.0169(10)
C30 0.0676(14) 0.0581(13) 0.0508(12) -0.0100(10) -0.0245(11) -0.0136(11)
C32 0.0577(13) 0.0616(14) 0.0778(16) -0.0254(12) -0.0377(12) 0.0051(11)
C33 0.172(4) 0.083(2) 0.106(3) -0.0202(18) -0.091(3) -0.021(2)
C34 0.199(4) 0.106(3) 0.120(3) -0.038(2) -0.110(3) 0.003(3)
C35 0.112(3) 0.127(3) 0.091(2) -0.022(2) -0.061(2) 0.024(2)
C36 0.159(4) 0.117(3) 0.159(4) 0.039(3) -0.113(3) -0.034(3)
C37 0.144(3) 0.083(2) 0.162(4) 0.010(2) -0.115(3) -0.025(2)
C26 0.0678(15) 0.0582(14) 0.0587(14) -0.0125(11) -0.0166(11) -0.0179(11)
C31 0.0593(14) 0.0714(16) 0.0774(17) -0.0354(13) -0.0361(12) 0.0099(11)
C15 0.0476(12) 0.0773(16) 0.0640(15) -0.0061(12) -0.0218(11) -0.0040(11)
C39 0.0662(14) 0.0655(14) 0.0545(13) -0.0181(11) -0.0122(11) -0.0058(11)
C43 0.0748(15) 0.0633(14) 0.0526(13) -0.0108(11) -0.0238(11) -0.0088(12)
C19 0.0459(12) 0.0899(18) 0.0564(13) -0.0012(12) -0.0234(11) 0.0004(11)
C13 0.0788(16) 0.0421(12) 0.0567(13) -0.0112(10) -0.0099(12) -0.0162(11)
C48 0.0664(15) 0.0651(15) 0.0707(15) -0.0033(12) -0.0344(13) -0.0217(12)
C40 0.0918(12) 0.0798(11) 0.0574(9) -0.0201(7) -0.0184(8) -0.0165(9)
C29 0.0817(18) 0.0824(18) 0.0555(14) -0.0092(13) -0.0286(13) -0.0256(14)
C18 0.0568(14) 0.102(2) 0.0552(14) -0.0041(13) -0.0242(11) -0.0003(13)
C16 0.0484(13) 0.097(2) 0.0798(18) -0.0063(15) -0.0317(13) -0.0050(13)
C17 0.0606(15) 0.093(2) 0.0682(16) 0.0015(14) -0.0345(13) -0.0103(13)
C27 0.090(2) 0.0697(17) 0.0642(16) 0.0033(13) -0.0182(14) -0.0253(14)
C41 0.0918(12) 0.0798(11) 0.0574(9) -0.0201(7) -0.0184(8) -0.0165(9)
C42 0.0918(12) 0.0798(11) 0.0574(9) -0.0201(7) -0.0184(8) -0.0165(9)
C12 0.0843(19) 0.0546(15) 0.112(2) 0.0033(15) -0.0525(18) 0.0035(13)
C28 0.088(2) 0.092(2) 0.0543(14) 0.0051(14) -0.0249(14) -0.0266(16)
C20 0.0768(19) 0.124(3) 0.081(2) 0.0117(18) -0.0442(16) -0.0218(18)
C21 0.111(3) 0.116(3) 0.096(2) -0.001(2) -0.052(2) -0.029(2)
C44 0.156(10) 0.086(5) 0.042(3) -0.010(3) -0.007(4) -0.059(6)
C22 0.115(3) 0.163(4) 0.095(3) -0.021(3) -0.052(2) -0.026(3)
C23 0.124(4) 0.222(6) 0.105(3) 0.009(3) -0.052(3) -0.056(4)
C45 0.099(5) 0.069(3) 0.058(3) -0.019(2) -0.012(3) -0.017(3)
C46 0.131(6) 0.084(4) 0.084(4) -0.036(3) -0.051(4) 0.012(4)
C47 0.155(8) 0.129(7) 0.062(4) -0.033(5) -0.024(5) -0.020(6)
C45A 0.101(8) 0.185(11) 0.130(8) -0.110(8) -0.038(6) 0.018(7)
C46A 0.173(15) 0.157(12) 0.116(11) -0.075(11) -0.051(11) -0.016(11)
C47A 0.34(3) 0.184(15) 0.193(18) -0.119(14) -0.19(2) 0.106(17)
C44A 0.143(13) 0.142(16) 0.094(11) -0.059(10) -0.056(10) 0.014(11)

loop_
_atom_type_symbol
_atom_type_description
_atom_type_scat_dispersion_real
_atom_type_scat_dispersion_imag
_atom_type_scat_source
C C 0.0181 0.0091 'International Tables Vol C Tables 4.2.6.8 and 6.1.1.4'
H H 0.0000 0.0000 'International Tables Vol C Tables 4.2.6.8 and 6.1.1.4'
N N 0.0311 0.0180 'International Tables Vol C Tables 4.2.6.8 and 6.1.1.4'
O O 0.0492 0.0322 'International Tables Vol C Tables 4.2.6.8 and 6.1.1.4'

loop_
_geom_angle_atom_site_label_1
_geom_angle_atom_site_label_2
_geom_angle_atom_site_label_3
_geom_angle
_geom_angle_site_symmetry_1
_geom_angle_site_symmetry_3
_geom_angle_publ_flag
C1 N1 C5 124.94(17) . . ?
C1 N1 C24 118.16(16) . . ?
C5 N1 C24 116.67(16) . . ?
C9 N2 C31 119.4(2) . . ?
C10 N2 C9 119.83(18) . . ?
C10 N2 C31 119.5(2) . . ?
C30 C25 C24 120.9(2) . . ?
C26 C25 C24 121.11(19) . . ?
C26 C25 C30 117.9(2) . . ?
O1 C1 N1 120.8(2) . . ?
O1 C1 C2 121.30(19) . . ?
N1 C1 C2 117.91(17) . . ?
N1 C5 H5 105.6 . . ?
N1 C5 C6 117.05(16) . . ?
N1 C5 C4 109.94(16) . . ?
C6 C5 H5 105.6 . . ?
C4 C5 H5 105.6 . . ?
C4 C5 C6 112.18(17) . . ?
C7 C6 C5 109.42(16) . . ?
C10 C6 C5 109.56(16) . . ?
C10 C6 C7 110.57(18) . . ?
C10 C6 C13 107.46(18) . . ?
C13 C6 C5 108.82(18) . . ?
C13 C6 C7 110.96(17) . . ?
N1 C24 C25 111.75(17) . . ?
N1 C24 H24A 109.3 . . ?
N1 C24 H24B 109.3 . . ?
C25 C24 H24A 109.3 . . ?
C25 C24 H24B 109.3 . . ?
H24A C24 H24B 107.9 . . ?
N2 C9 H9 118.9 . . ?
C8 C9 N2 122.1(2) . . ?
C8 C9 H9 118.9 . . ?
C6 C7 H7 107.0 . . ?
C8 C7 C6 105.08(17) . . ?
C8 C7 H7 107.0 . . ?
C8 C7 C38 116.07(18) . . ?
C38 C7 C6 114.20(17) . . ?
C38 C7 H7 107.0 . . ?
C9 C8 C7 118.2(2) . . ?
C9 C8 C11 119.61(19) . . ?
C11 C8 C7 118.31(19) . . ?
O2 C10 N2 122.2(2) . . ?
O2 C10 C6 121.9(2) . . ?
N2 C10 C6 115.93(18) . . ?
C39 C38 C7 118.7(2) . . ?
C39 C38 C43 117.6(2) . . ?
C43 C38 C7 123.7(2) . . ?
C1 C2 C3 108.73(17) . . ?
C1 C2 C11 108.71(17) . . ?
C1 C2 C48 109.64(18) . . ?
C3 C2 C11 114.53(18) . . ?
C48 C2 C3 110.25(18) . . ?
C48 C2 C11 104.87(18) . . ?
C15 C14 C3 121.8(2) . . ?
C15 C14 C19 117.3(2) . . ?
C19 C14 C3 120.9(2) . . ?
C2 C3 H3 107.4 . . ?
C14 C3 C2 111.74(18) . . ?
C14 C3 H3 107.4 . . ?
C14 C3 C4 108.17(18) . . ?
C4 C3 C2 114.35(17) . . ?
C4 C3 H3 107.4 . . ?
C5 C4 C3 119.67(18) . . ?
C12 C4 C5 119.3(2) . . ?
C12 C4 C3 120.9(2) . . ?
C8 C11 C2 113.88(18) . . ?
C8 C11 H11A 108.8 . . ?
C8 C11 H11B 108.8 . . ?
C2 C11 H11A 108.8 . . ?
C2 C11 H11B 108.8 . . ?
H11A C11 H11B 107.7 . . ?
C25 C30 H30 119.6 . . ?
C29 C30 C25 120.8(2) . . ?
C29 C30 H30 119.6 . . ?
C33 C32 C37 120.0 . . ?
C33 C32 C31 119.36(16) . . ?
C37 C32 C31 120.64(16) . . ?
C32 C33 H33 120.0 . . ?
C34 C33 C32 120.0 . . ?
C34 C33 H33 120.0 . . ?
C33 C34 H34 120.0 . . ?
C33 C34 C35 120.0 . . ?
C35 C34 H34 120.0 . . ?
C34 C35 H35 120.0 . . ?
C36 C35 C34 120.0 . . ?
C36 C35 H35 120.0 . . ?
C35 C36 H36 120.0 . . ?
C35 C36 C37 120.0 . . ?
C37 C36 H36 120.0 . . ?
C32 C37 H37 120.0 . . ?
C36 C37 C32 120.0 . . ?
C36 C37 H37 120.0 . . ?
C25 C26 H26 119.4 . . ?
C25 C26 C27 121.3(2) . . ?
C27 C26 H26 119.4 . . ?
N2 C31 C32 112.9(2) . . ?
N2 C31 H31A 109.0 . . ?
N2 C31 H31B 109.0 . . ?
C32 C31 H31A 109.0 . . ?
C32 C31 H31B 109.0 . . ?
H31A C31 H31B 107.8 . . ?
C14 C15 H15 119.5 . . ?
C14 C15 C16 121.0(2) . . ?
C16 C15 H15 119.5 . . ?
C38 C39 H39 119.5 . . ?
C38 C39 C40 120.9(3) . . ?
C40 C39 H39 119.5 . . ?
C38 C43 H43 119.6 . . ?
C42 C43 C38 120.7(3) . . ?
C42 C43 H43 119.6 . . ?
C14 C19 H19 119.4 . . ?
C18 C19 C14 121.2(2) . . ?
C18 C19 H19 119.4 . . ?
C6 C13 H13A 109.5 . . ?
C6 C13 H13B 109.5 . . ?
C6 C13 H13C 109.5 . . ?
H13A C13 H13B 109.5 . . ?
H13A C13 H13C 109.5 . . ?
H13B C13 H13C 109.5 . . ?
C2 C48 H48A 109.5 . . ?
C2 C48 H48B 109.5 . . ?
C2 C48 H48C 109.5 . . ?
H48A C48 H48B 109.5 . . ?
H48A C48 H48C 109.5 . . ?
H48B C48 H48C 109.5 . . ?
C39 C40 H40 119.3 . . ?
C41 C40 C39 121.4(3) . . ?
C41 C40 H40 119.3 . . ?
C30 C29 H29 119.9 . . ?
C28 C29 C30 120.2(2) . . ?
C28 C29 H29 119.9 . . ?
C19 C18 H18 119.1 . . ?
C19 C18 C17 121.8(3) . . ?
C17 C18 H18 119.1 . . ?
C15 C16 H16 119.2 . . ?
C17 C16 C15 121.7(2) . . ?
C17 C16 H16 119.2 . . ?
C18 C17 C20 120.2(3) . . ?
C16 C17 C18 116.9(2) . . ?
C16 C17 C20 122.8(3) . . ?
C26 C27 H27 120.1 . . ?
C28 C27 C26 119.7(3) . . ?
C28 C27 H27 120.1 . . ?
C40 C41 C44 119.6(6) . . ?
C40 C41 C44A 121.1(7) . . ?
C42 C41 C40 117.3(3) . . ?
C42 C41 C44 122.6(6) . . ?
C42 C41 C44A 120.1(7) . . ?
C43 C42 H42 119.0 . . ?
C41 C42 C43 121.9(3) . . ?
C41 C42 H42 119.0 . . ?
C4 C12 H12A 120.0 . . ?
C4 C12 H12B 120.0 . . ?
H12A C12 H12B 120.0 . . ?
C29 C28 H28 120.0 . . ?
C27 C28 C29 120.1(3) . . ?
C27 C28 H28 120.0 . . ?
C17 C20 H20A 109.3 . . ?
C17 C20 H20B 109.3 . . ?
H20A C20 H20B 107.9 . . ?
C21 C20 C17 111.8(3) . . ?
C21 C20 H20A 109.3 . . ?
C21 C20 H20B 109.3 . . ?
C20 C21 H21A 108.7 . . ?
C20 C21 H21B 108.7 . . ?
C20 C21 C22 114.3(3) . . ?
H21A C21 H21B 107.6 . . ?
C22 C21 H21A 108.7 . . ?
C22 C21 H21B 108.7 . . ?
C41 C44 H44A 109.6 . . ?
C41 C44 H44B 109.6 . . ?
H44A C44 H44B 108.1 . . ?
C45 C44 C41 110.4(6) . . ?
C45 C44 H44A 109.6 . . ?
C45 C44 H44B 109.6 . . ?
C21 C22 H22A 108.2 . . ?
C21 C22 H22B 108.2 . . ?
H22A C22 H22B 107.3 . . ?
C23 C22 C21 116.5(4) . . ?
C23 C22 H22A 108.2 . . ?
C23 C22 H22B 108.2 . . ?
C22 C23 H23A 109.5 . . ?
C22 C23 H23B 109.5 . . ?
C22 C23 H23C 109.5 . . ?
H23A C23 H23B 109.5 . . ?
H23A C23 H23C 109.5 . . ?
H23B C23 H23C 109.5 . . ?
C44 C45 H45A 109.0 . . ?
C44 C45 H45B 109.0 . . ?
C44 C45 C46 112.8(6) . . ?
H45A C45 H45B 107.8 . . ?
C46 C45 H45A 109.0 . . ?
C46 C45 H45B 109.0 . . ?
C45 C46 H46A 108.3 . . ?
C45 C46 H46B 108.3 . . ?
H46A C46 H46B 107.4 . . ?
C47 C46 C45 116.0(9) . . ?
C47 C46 H46A 108.3 . . ?
C47 C46 H46B 108.3 . . ?
C46 C47 H47A 109.5 . . ?
C46 C47 H47B 109.5 . . ?
C46 C47 H47C 109.5 . . ?
H47A C47 H47B 109.5 . . ?
H47A C47 H47C 109.5 . . ?
H47B C47 H47C 109.5 . . ?
H45C C45A H45D 106.4 . . ?
C46A C45A H45C 106.4 . . ?
C46A C45A H45D 106.4 . . ?
C44A C45A H45C 106.4 . . ?
C44A C45A H45D 106.4 . . ?
C44A C45A C46A 123.8(11) . . ?
C45A C46A H46C 107.9 . . ?
C45A C46A H46D 107.9 . . ?
H46C C46A H46D 107.2 . . ?
C47A C46A C45A 117.6(13) . . ?
C47A C46A H46C 107.9 . . ?
C47A C46A H46D 107.9 . . ?
C46A C47A H47D 109.5 . . ?
C46A C47A H47E 109.5 . . ?
C46A C47A H47F 109.5 . . ?
H47D C47A H47E 109.5 . . ?
H47D C47A H47F 109.5 . . ?
H47E C47A H47F 109.5 . . ?
C41 C44A H44C 107.5 . . ?
C41 C44A H44D 107.5 . . ?
C45A C44A C41 119.2(12) . . ?
C45A C44A H44C 107.5 . . ?
C45A C44A H44D 107.5 . . ?
H44C C44A H44D 107.0 . . ?

loop_
_geom_bond_atom_site_label_1
_geom_bond_atom_site_label_2
_geom_bond_distance
_geom_bond_site_symmetry_2
_geom_bond_publ_flag
O1 C1 1.233(2) . ?
O2 C10 1.224(3) . ?
N1 C1 1.362(3) . ?
N1 C5 1.475(2) . ?
N1 C24 1.477(3) . ?
N2 C9 1.403(3) . ?
N2 C10 1.368(3) . ?
N2 C31 1.475(3) . ?
C25 C24 1.506(3) . ?
C25 C30 1.395(3) . ?
C25 C26 1.377(3) . ?
C1 C2 1.528(3) . ?
C5 H5 1.0000 . ?
C5 C6 1.597(3) . ?
C5 C4 1.509(3) . ?
C6 C7 1.547(3) . ?
C6 C10 1.532(3) . ?
C6 C13 1.534(3) . ?
C24 H24A 0.9900 . ?
C24 H24B 0.9900 . ?
C9 H9 0.9500 . ?
C9 C8 1.335(3) . ?
C7 H7 1.0000 . ?
C7 C8 1.506(3) . ?
C7 C38 1.525(3) . ?
C8 C11 1.501(3) . ?
C38 C39 1.387(3) . ?
C38 C43 1.394(4) . ?
C2 C3 1.568(3) . ?
C2 C11 1.575(3) . ?
C2 C48 1.545(3) . ?
C14 C3 1.520(3) . ?
C14 C15 1.386(3) . ?
C14 C19 1.394(3) . ?
C3 H3 1.0000 . ?
C3 C4 1.529(3) . ?
C4 C12 1.326(3) . ?
C11 H11A 0.9900 . ?
C11 H11B 0.9900 . ?
C30 H30 0.9500 . ?
C30 C29 1.381(3) . ?
C32 C33 1.3900 . ?
C32 C37 1.3900 . ?
C32 C31 1.508(3) . ?
C33 H33 0.9500 . ?
C33 C34 1.3900 . ?
C34 H34 0.9500 . ?
C34 C35 1.3900 . ?
C35 H35 0.9500 . ?
C35 C36 1.3900 . ?
C36 H36 0.9500 . ?
C36 C37 1.3900 . ?
C37 H37 0.9500 . ?
C26 H26 0.9500 . ?
C26 C27 1.391(4) . ?
C31 H31A 0.9900 . ?
C31 H31B 0.9900 . ?
C15 H15 0.9500 . ?
C15 C16 1.390(4) . ?
C39 H39 0.9500 . ?
C39 C40 1.394(4) . ?
C43 H43 0.9500 . ?
C43 C42 1.385(4) . ?
C19 H19 0.9500 . ?
C19 C18 1.374(3) . ?
C13 H13A 0.9800 . ?
C13 H13B 0.9800 . ?
C13 H13C 0.9800 . ?
C48 H48A 0.9800 . ?
C48 H48B 0.9800 . ?
C48 H48C 0.9800 . ?
C40 H40 0.9500 . ?
C40 C41 1.383(4) . ?
C29 H29 0.9500 . ?
C29 C28 1.372(4) . ?
C18 H18 0.9500 . ?
C18 C17 1.390(4) . ?
C16 H16 0.9500 . ?
C16 C17 1.385(4) . ?
C17 C20 1.521(4) . ?
C27 H27 0.9500 . ?
C27 C28 1.372(4) . ?
C41 C42 1.382(4) . ?
C41 C44 1.538(10) . ?
C41 C44A 1.517(13) . ?
C42 H42 0.9500 . ?
C12 H12A 0.9500 . ?
C12 H12B 0.9500 . ?
C28 H28 0.9500 . ?
C20 H20A 0.9900 . ?
C20 H20B 0.9900 . ?
C20 C21 1.503(5) . ?
C21 H21A 0.9900 . ?
C21 H21B 0.9900 . ?
C21 C22 1.549(5) . ?
C44 H44A 0.9900 . ?
C44 H44B 0.9900 . ?
C44 C45 1.512(9) . ?
C22 H22A 0.9900 . ?
C22 H22B 0.9900 . ?
C22 C23 1.472(6) . ?
C23 H23A 0.9800 . ?
C23 H23B 0.9800 . ?
C23 H23C 0.9800 . ?
C45 H45A 0.9900 . ?
C45 H45B 0.9900 . ?
C45 C46 1.524(8) . ?
C46 H46A 0.9900 . ?
C46 H46B 0.9900 . ?
C46 C47 1.475(11) . ?
C47 H47A 0.9800 . ?
C47 H47B 0.9800 . ?
C47 H47C 0.9800 . ?
C45A H45C 0.9900 . ?
C45A H45D 0.9900 . ?
C45A C46A 1.505(12) . ?
C45A C44A 1.473(15) . ?
C46A H46C 0.9900 . ?
C46A H46D 0.9900 . ?
C46A C47A 1.476(16) . ?
C47A H47D 0.9800 . ?
C47A H47E 0.9800 . ?
C47A H47F 0.9800 . ?
C44A H44C 0.9900 . ?
C44A H44D 0.9900 . ?
